data_4514628
loop_
_publ_author_name
'Monsigny, Louis'
'Thu\'ery, Pierre'
'Berthet, Jean-Claude'
'Cantat, Thibault'

_publ_section_title
;
 Breaking C--O Bonds with Uranium: Uranyl Complexes as Selective Catalysts
 in the Hydrosilylation of Aldehydes
;
_journal_issue 10
_journal_name_full 'ACS Catalysis'
_journal_page_first 9025
_journal_paper_doi 10.1021/acscatal.9b01408
_journal_volume 9
_journal_year 2019
_chemical_formula_sum 'C9 H6 F6 O9 S2 U'
_chemical_formula_weight 674.29
_space_group_crystal_system triclinic
_space_group_IT_number 2
_space_group_name_Hall '-P 1'
_space_group_name_H-M_alt 'P -1'
_symmetry_space_group_name_Hall '-P 1'
_symmetry_space_group_name_H-M 'P -1'
_atom_sites_solution_hydrogens geom
_atom_sites_solution_primary dual
_audit_creation_method SHELXL-2014
_cell_angle_alpha 75.998(5)
_cell_angle_beta 71.713(4)
_cell_angle_gamma 79.448(5)
_cell_formula_units_Z 2
_cell_length_a 8.7768(7)
_cell_length_b 9.4553(6)
_cell_length_c 11.5011(10)
_cell_measurement_reflns_used 38780
_cell_measurement_temperature 150(2)
_cell_measurement_theta_max 25.68
_cell_measurement_theta_min 2.46
_cell_volume 873.34(12)
_computing_cell_refinement 'HKL2000 (Otwinowski & Minor, 1997)'
_computing_data_collection 'COLLECT (Nonius, 1998)'
_computing_data_reduction 'HKL2000 (Otwinowski & Minor, 1997)'
_computing_molecular_graphics 'SHELXTL (Sheldrick, 2008)'
_computing_publication_material 'SHELXTL (Sheldrick, 2008); PLATON (Spek, 2003)'
_computing_structure_refinement 'SHELXL (Sheldrick, 2015)'
_computing_structure_solution 'SHELXT (Sheldrick, 2015)'
_diffrn_ambient_temperature 150(2)
_diffrn_measured_fraction_theta_full 0.999
_diffrn_measured_fraction_theta_max 0.999
_diffrn_measurement_device_type 'Nonius Kappa-CCD area-detector diffractometer'
_diffrn_measurement_method '1 \f and 12 \w scans with 2\% steps (637 frames)'
_diffrn_radiation_monochromator graphite
_diffrn_radiation_source 'fine-focus sealed tube'
_diffrn_radiation_type MoK\a
_diffrn_radiation_wavelength 0.71073
_diffrn_reflns_av_R_equivalents 0.0408
_diffrn_reflns_av_unetI/netI 0.0776
_diffrn_reflns_Laue_measured_fraction_full 0.999
_diffrn_reflns_Laue_measured_fraction_max 0.999
_diffrn_reflns_limit_h_max 10
_diffrn_reflns_limit_h_min -9
_diffrn_reflns_limit_k_max 11
_diffrn_reflns_limit_k_min -11
_diffrn_reflns_limit_l_max 14
_diffrn_reflns_limit_l_min -9
_diffrn_reflns_number 38780
_diffrn_reflns_point_group_measured_fraction_full 0.999
_diffrn_reflns_point_group_measured_fraction_max 0.999
_diffrn_reflns_theta_full 25.242
_diffrn_reflns_theta_max 25.680
_diffrn_reflns_theta_min 2.461
_diffrn_standards_decay_% 0
_diffrn_standards_interval_time 0
_diffrn_standards_number 0
_exptl_absorpt_coefficient_mu 9.635
_exptl_absorpt_correction_T_max 0.286
_exptl_absorpt_correction_T_min 0.211
_exptl_absorpt_correction_type multi-scan
_exptl_absorpt_process_details 'SCALEPACK (Otwinowski & Minor, 1997)'
_exptl_crystal_colour 'translucent light yellow'
_exptl_crystal_density_diffrn 2.564
_exptl_crystal_description irregular
_exptl_crystal_F_000 620
_exptl_crystal_size_max 0.15
_exptl_crystal_size_mid 0.13
_exptl_crystal_size_min 0.13
_refine_diff_density_max 0.933
_refine_diff_density_min -1.222
_refine_diff_density_rms 0.157
_refine_ls_extinction_method none
_refine_ls_goodness_of_fit_ref 1.053
_refine_ls_hydrogen_treatment constr
_refine_ls_matrix_type full
_refine_ls_number_parameters 245
_refine_ls_number_reflns 3310
_refine_ls_number_restraints 0
_refine_ls_restrained_S_all 1.053
_refine_ls_R_factor_all 0.0353
_refine_ls_R_factor_gt 0.0303
_refine_ls_shift/su_max 0.001
_refine_ls_shift/su_mean 0.000
_refine_ls_structure_factor_coef Fsqd
_refine_ls_weighting_details 'w=1/[\s^2^(Fo^2^)+(0.0231P)^2^+0.4087P] where P=(Fo^2^+2Fc^2^)/3'
_refine_ls_weighting_scheme calc
_refine_ls_wR_factor_gt 0.0689
_refine_ls_wR_factor_ref 0.0706
_reflns_Friedel_coverage 0.000
_reflns_number_gt 3034
_reflns_number_total 3310
_reflns_threshold_expression 'I > 2\s(I)'
_cod_data_source_file cs9b01408_si_002.cif
_cod_data_source_block 26
_cod_database_code 4514628
_shelx_space_group_comment
;
The symmetry employed for this shelxl refinement is uniquely defined
by the following loop, which should always be used as a source of
symmetry information in preference to the above space-group names.
They are only intended as comments.
;
_shelxl_version_number 2014-3

loop_
_space_group_symop_operation_xyz
'x, y, z'
'-x, -y, -z'

loop_
_atom_site_label
_atom_site_type_symbol
_atom_site_fract_x
_atom_site_fract_y
_atom_site_fract_z
_atom_site_U_iso_or_equiv
_atom_site_adp_type
_atom_site_occupancy
_atom_site_site_symmetry_order
_atom_site_calc_flag
_atom_site_refinement_flags_posn
_atom_site_refinement_flags_adp
U1 U 0.70206(2) 0.20717(3) 0.04133(2) 0.02669(9) Uani 1 1 d . .
S1 S 1.12066(17) 0.1517(2) -0.16903(14) 0.0302(4) Uani 1 1 d . .
S2 S 0.69020(18) 0.5798(2) -0.17166(14) 0.0314(4) Uani 1 1 d . .
O1 O 0.8104(5) 0.2443(6) 0.1317(4) 0.0351(11) Uani 1 1 d . .
O2 O 0.5909(5) 0.1669(6) -0.0463(4) 0.0324(11) Uani 1 1 d . .
O3 O 0.5249(5) 0.0727(6) 0.2201(4) 0.0333(11) Uani 1 1 d . .
O4 O 0.9458(5) 0.1822(5) -0.1267(4) 0.0327(11) Uani 1 1 d . .
O5 O 1.1830(5) 0.0459(5) -0.0732(4) 0.0319(11) Uani 1 1 d . .
O6 O 1.1817(5) 0.1244(6) -0.2916(4) 0.0444(14) Uani 1 1 d . .
O7 O 0.7398(5) 0.4423(6) -0.0975(4) 0.0391(11) Uani 1 1 d . .
O8 O 0.5152(5) 0.6208(5) -0.1317(4) 0.0367(11) Uani 1 1 d . .
O9 O 0.7869(5) 0.6938(6) -0.1938(5) 0.0420(13) Uani 1 1 d . .
F1 F 1.3508(5) 0.3034(7) -0.1974(6) 0.0799(17) Uani 1 1 d . .
F2 F 1.1486(6) 0.4273(6) -0.2559(5) 0.0756(16) Uani 1 1 d . .
F3 F 1.1310(6) 0.3599(6) -0.0616(5) 0.0733(16) Uani 1 1 d . .
F4 F 0.8752(4) 0.4931(6) -0.3719(4) 0.0545(13) Uani 1 1 d . .
F5 F 0.6789(6) 0.6536(7) -0.4003(4) 0.0646(14) Uani 1 1 d . .
F6 F 0.6365(6) 0.4306(6) -0.3144(4) 0.0672(16) Uani 1 1 d . .
C1 C 0.3950(7) 0.0240(8) 0.2374(6) 0.0316(15) Uani 1 1 d . .
H1 H 0.3471 0.0468 0.1706 0.038 Uiso 1 1 calc R U
C2 C 0.3142(7) -0.0643(8) 0.3529(6) 0.0297(15) Uani 1 1 d . .
C3 C 0.3872(8) -0.1189(9) 0.4501(6) 0.0399(18) Uani 1 1 d . .
H3 H 0.4938 -0.1004 0.4401 0.048 Uiso 1 1 calc R U
C4 C 0.3020(8) -0.1987(10) 0.5589(6) 0.0452(19) Uani 1 1 d . .
H4 H 0.3500 -0.2351 0.6253 0.054 Uiso 1 1 calc R U
C5 C 0.1459(8) -0.2283(9) 0.5748(7) 0.0447(19) Uani 1 1 d . .
H5 H 0.0882 -0.2834 0.6517 0.054 Uiso 1 1 calc R U
C6 C 0.0758(8) -0.1771(9) 0.4786(7) 0.0413(18) Uani 1 1 d . .
H6 H -0.0305 -0.1969 0.4890 0.050 Uiso 1 1 calc R U
C7 C 0.1605(8) -0.0967(8) 0.3667(6) 0.0353(16) Uani 1 1 d . .
H7 H 0.1135 -0.0637 0.2995 0.042 Uiso 1 1 calc R U
C8 C 1.1921(9) 0.3230(9) -0.1709(8) 0.049(2) Uani 1 1 d . .
C9 C 0.7215(8) 0.5356(10) -0.3245(7) 0.0426(19) Uani 1 1 d . .

loop_
_atom_site_aniso_label
_atom_site_aniso_U_11
_atom_site_aniso_U_22
_atom_site_aniso_U_33
_atom_site_aniso_U_23
_atom_site_aniso_U_13
_atom_site_aniso_U_12
U1 0.02229(12) 0.02529(17) 0.02683(13) -0.00109(12) -0.00313(9) -0.00092(10)
S1 0.0229(7) 0.0294(11) 0.0305(8) 0.0015(8) -0.0034(6) -0.0010(7)
S2 0.0264(7) 0.0259(10) 0.0316(8) -0.0008(7) 0.0019(6) -0.0020(7)
O1 0.035(2) 0.042(3) 0.027(2) -0.004(2) -0.0069(19) -0.011(2)
O2 0.026(2) 0.037(3) 0.033(2) -0.002(2) -0.0118(19) 0.001(2)
O3 0.029(2) 0.029(3) 0.032(2) 0.003(2) -0.0013(18) -0.002(2)
O4 0.0214(19) 0.037(3) 0.030(2) -0.003(2) 0.0005(18) 0.001(2)
O5 0.026(2) 0.027(3) 0.034(2) 0.001(2) -0.0034(18) 0.003(2)
O6 0.034(2) 0.063(4) 0.026(2) -0.004(3) -0.0061(19) 0.008(3)
O7 0.039(2) 0.023(3) 0.039(2) 0.009(2) -0.001(2) 0.001(2)
O8 0.031(2) 0.027(3) 0.037(2) -0.005(2) 0.0092(19) -0.004(2)
O9 0.041(3) 0.032(3) 0.049(3) -0.006(3) -0.007(2) -0.007(2)
F1 0.039(2) 0.068(4) 0.125(5) 0.016(4) -0.030(3) -0.025(3)
F2 0.076(3) 0.040(4) 0.104(4) 0.032(3) -0.045(3) -0.017(3)
F3 0.094(4) 0.064(4) 0.075(3) -0.025(3) -0.028(3) -0.018(3)
F4 0.036(2) 0.073(4) 0.048(2) -0.030(3) 0.0100(19) -0.004(2)
F5 0.063(3) 0.083(4) 0.043(2) -0.004(3) -0.019(2) 0.000(3)
F6 0.062(3) 0.078(5) 0.066(3) -0.036(3) 0.004(2) -0.030(3)
C1 0.033(3) 0.026(4) 0.033(3) -0.009(3) -0.008(3) 0.003(3)
C2 0.028(3) 0.024(4) 0.032(3) -0.009(3) 0.002(3) -0.004(3)
C3 0.030(3) 0.050(5) 0.039(4) -0.013(4) -0.006(3) -0.003(3)
C4 0.045(4) 0.052(6) 0.034(4) 0.006(4) -0.010(3) -0.014(4)
C5 0.043(4) 0.041(5) 0.035(4) 0.001(4) 0.005(3) -0.007(4)
C6 0.033(3) 0.035(5) 0.054(4) -0.016(4) -0.001(3) -0.010(3)
C7 0.037(3) 0.032(5) 0.040(4) -0.011(4) -0.010(3) -0.010(3)
C8 0.038(4) 0.029(5) 0.072(5) 0.018(4) -0.022(4) -0.012(4)
C9 0.032(3) 0.049(6) 0.041(4) -0.006(4) -0.003(3) -0.008(4)

loop_
_atom_type_symbol
_atom_type_description
_atom_type_scat_dispersion_real
_atom_type_scat_dispersion_imag
_atom_type_scat_source
C C 0.0033 0.0016 'International Tables Vol C Tables 4.2.6.8 and 6.1.1.4'
H H 0.0000 0.0000 'International Tables Vol C Tables 4.2.6.8 and 6.1.1.4'
F F 0.0171 0.0103 'International Tables Vol C Tables 4.2.6.8 and 6.1.1.4'
O O 0.0106 0.0060 'International Tables Vol C Tables 4.2.6.8 and 6.1.1.4'
S S 0.1246 0.1234 'International Tables Vol C Tables 4.2.6.8 and 6.1.1.4'
U U -9.6767 9.6646 'International Tables Vol C Tables 4.2.6.8 and 6.1.1.4'

loop_
_geom_angle_atom_site_label_1
_geom_angle_atom_site_label_2
_geom_angle_atom_site_label_3
_geom_angle
_geom_angle_site_symmetry_1
_geom_angle_site_symmetry_3
O1 U1 O2 178.6(2) . .
O1 U1 O3 92.03(18) . .
O2 U1 O3 86.62(18) . .
O1 U1 O8 87.48(18) . 2_665
O2 U1 O8 92.36(17) . 2_665
O3 U1 O8 72.13(16) . 2_665
O1 U1 O5 89.8(2) . 2_755
O2 U1 O5 89.54(19) . 2_755
O3 U1 O5 71.33(15) . 2_755
O8 U1 O5 143.22(15) 2_665 2_755
O1 U1 O4 90.86(16) . .
O2 U1 O4 90.06(16) . .
O3 U1 O4 143.49(16) . .
O8 U1 O4 144.37(16) 2_665 .
O5 U1 O4 72.30(15) 2_755 .
O1 U1 O7 91.4(2) . .
O2 U1 O7 89.9(2) . .
O3 U1 O7 145.36(15) . .
O8 U1 O7 73.60(15) 2_665 .
O5 U1 O7 143.16(14) 2_755 .
O4 U1 O7 70.87(15) . .
O6 S1 O4 114.5(3) . .
O6 S1 O5 116.1(3) . .
O4 S1 O5 111.2(3) . .
O6 S1 C8 106.9(4) . .
O4 S1 C8 103.7(3) . .
O5 S1 C8 102.9(3) . .
O9 S2 O7 115.1(3) . .
O9 S2 O8 115.8(3) . .
O7 S2 O8 112.1(3) . .
O9 S2 C9 105.7(3) . .
O7 S2 C9 103.8(3) . .
O8 S2 C9 102.5(3) . .
C1 O3 U1 133.2(4) . .
S1 O4 U1 149.5(3) . .
S1 O5 U1 137.5(3) . 2_755
S2 O7 U1 155.5(3) . .
S2 O8 U1 146.6(3) . 2_665
O3 C1 C2 123.4(6) . .
O3 C1 H1 118.3 . .
C2 C1 H1 118.3 . .
C7 C2 C3 120.2(7) . .
C7 C2 C1 118.2(6) . .
C3 C2 C1 121.7(6) . .
C4 C3 C2 118.7(6) . .
C4 C3 H3 120.6 . .
C2 C3 H3 120.6 . .
C3 C4 C5 121.5(7) . .
C3 C4 H4 119.3 . .
C5 C4 H4 119.3 . .
C6 C5 C4 119.7(7) . .
C6 C5 H5 120.2 . .
C4 C5 H5 120.2 . .
C5 C6 C7 119.9(6) . .
C5 C6 H6 120.1 . .
C7 C6 H6 120.1 . .
C6 C7 C2 120.0(6) . .
C6 C7 H7 120.0 . .
C2 C7 H7 120.0 . .
F2 C8 F3 109.5(7) . .
F2 C8 F1 109.5(7) . .
F3 C8 F1 109.3(7) . .
F2 C8 S1 109.5(6) . .
F3 C8 S1 110.1(6) . .
F1 C8 S1 108.9(6) . .
F6 C9 F4 109.2(6) . .
F6 C9 F5 109.8(6) . .
F4 C9 F5 108.3(6) . .
F6 C9 S2 110.6(5) . .
F4 C9 S2 109.7(5) . .
F5 C9 S2 109.2(6) . .

loop_
_geom_bond_atom_site_label_1
_geom_bond_atom_site_label_2
_geom_bond_distance
_geom_bond_site_symmetry_2
U1 O1 1.739(4) .
U1 O2 1.747(4) .
U1 O3 2.391(4) .
U1 O8 2.408(4) 2_665
U1 O5 2.409(5) 2_755
U1 O4 2.410(4) .
U1 O7 2.413(5) .
S1 O6 1.412(4) .
S1 O4 1.453(4) .
S1 O5 1.469(5) .
S1 C8 1.835(9) .
S2 O9 1.419(5) .
S2 O7 1.448(5) .
S2 O8 1.465(4) .
S2 C9 1.831(7) .
O3 C1 1.248(8) .
O5 U1 2.409(5) 2_755
O8 U1 2.408(4) 2_665
F1 C8 1.316(8) .
F2 C8 1.305(9) .
F3 C8 1.308(9) .
F4 C9 1.313(7) .
F5 C9 1.314(10) .
F6 C9 1.310(9) .
C1 C2 1.433(9) .
C1 H1 0.9500 .
C2 C7 1.390(9) .
C2 C3 1.405(9) .
C3 C4 1.363(10) .
C3 H3 0.9500 .
C4 C5 1.396(10) .
C4 H4 0.9500 .
C5 C6 1.376(10) .
C5 H5 0.9500 .
C6 C7 1.386(10) .
C6 H6 0.9500 .
C7 H7 0.9500 .
